data_4115651
loop_
_publ_author_name
'Hans J. Reich'
'Wayne S. Goldenberg'
'Birgir \"O. Gudmundsson'
'Aaron W. Sanders'
'Klaus J. Kulicke'
'Katya Simon'
'Ilia A. Guzei'

_publ_section_title
;
 Amine-Chelated Aryllithium Reagents Structure and Dynamics
;
_journal_name_full 'Journal of the American Chemical Society'
_journal_page_first 8067
_journal_page_last 8079
_journal_paper_doi 10.1021/ja010489b
_journal_volume 123
_journal_year 2001
_chemical_formula_sum 'C30 H48 Li2 N2 O2'
_chemical_formula_weight 482.58
_chemical_name_systematic
; 
 ? 
;
_space_group_IT_number 2
_symmetry_cell_setting triclinic
_symmetry_space_group_name_Hall '-P 1'
_symmetry_space_group_name_H-M 'P -1'
_atom_sites_solution_hydrogens geom
_atom_sites_solution_primary direct
_atom_sites_solution_secondary difmap
_audit_creation_method SHELXL-97
_cell_angle_alpha 117.115(2)
_cell_angle_beta 102.521(2)
_cell_angle_gamma 98.701(2)
_cell_formula_units_Z 1
_cell_length_a 8.8594(9)
_cell_length_b 9.8398(10)
_cell_length_c 10.4018(11)
_cell_measurement_temperature 173(2)
_cell_volume 754.58(14)
_computing_cell_refinement 'Bruker SMART'
_computing_data_collection 'Bruker SMART'
_computing_data_reduction 'Bruker SHELXTL'
_computing_molecular_graphics 'Bruker SHELXTL'
_computing_publication_material 'Bruker SHELXTL'
_computing_structure_refinement 'SHELXL-97 (Sheldrick, 1997)'
_computing_structure_solution 'SHELXS-97 (Sheldrick, 1990)'
_diffrn_ambient_temperature 173(2)
_diffrn_measured_fraction_theta_full 0.991
_diffrn_measured_fraction_theta_max 0.991
_diffrn_measurement_device_type 'CCD area detector'
_diffrn_measurement_method 'phi and omega scans'
_diffrn_radiation_monochromator graphite
_diffrn_radiation_source 'fine-focus sealed tube'
_diffrn_radiation_type MoK\a
_diffrn_radiation_wavelength 0.71073
_diffrn_reflns_av_R_equivalents 0.0000
_diffrn_reflns_av_sigmaI/netI 0.0322
_diffrn_reflns_limit_h_max 10
_diffrn_reflns_limit_h_min -11
_diffrn_reflns_limit_k_max 10
_diffrn_reflns_limit_k_min -12
_diffrn_reflns_limit_l_max 13
_diffrn_reflns_limit_l_min 0
_diffrn_reflns_number 3067
_diffrn_reflns_theta_full 26.43
_diffrn_reflns_theta_max 26.43
_diffrn_reflns_theta_min 2.33
_exptl_absorpt_coefficient_mu 0.064
_exptl_absorpt_correction_T_max 0.9867
_exptl_absorpt_correction_T_min 0.9736
_exptl_absorpt_correction_type none
_exptl_crystal_density_diffrn 1.062
_exptl_crystal_F_000 264
_exptl_crystal_size_max 0.42
_exptl_crystal_size_mid 0.35
_exptl_crystal_size_min 0.21
_refine_diff_density_max 0.243
_refine_diff_density_min -0.156
_refine_diff_density_rms 0.038
_refine_ls_extinction_method none
_refine_ls_goodness_of_fit_ref 1.013
_refine_ls_hydrogen_treatment mixed
_refine_ls_matrix_type full
_refine_ls_number_parameters 166
_refine_ls_number_reflns 3067
_refine_ls_number_restraints 0
_refine_ls_restrained_S_all 1.013
_refine_ls_R_factor_all 0.0742
_refine_ls_R_factor_gt 0.0524
_refine_ls_shift/su_max 0.000
_refine_ls_shift/su_mean 0.000
_refine_ls_structure_factor_coef Fsqd
_refine_ls_weighting_details 'calc w=1/[\s^2^(Fo^2^)+(0.1000P)^2^+0.0000P] where P=(Fo^2^+2Fc^2^)/3'
_refine_ls_weighting_scheme calc
_refine_ls_wR_factor_gt 0.1497
_refine_ls_wR_factor_ref 0.1616
_reflns_number_gt 2120
_reflns_number_total 3067
_reflns_threshold_expression >2sigma(I)
_cod_data_source_file ja010489b.cif
_cod_data_source_block rei02
_cod_original_cell_volume 754.58(13)
_cod_database_code 4115651

loop_
_symmetry_equiv_pos_as_xyz
'x, y, z'
'-x, -y, -z'

loop_
_atom_site_label
_atom_site_type_symbol
_atom_site_fract_x
_atom_site_fract_y
_atom_site_fract_z
_atom_site_U_iso_or_equiv
_atom_site_adp_type
_atom_site_occupancy
_atom_site_symmetry_multiplicity
_atom_site_calc_flag
_atom_site_refinement_flags
O1 O 0.18600(14) -0.22809(13) -0.06532(13) 0.0534(4) Uani 1 1 d .
N1 N 0.22886(15) 0.06220(14) 0.28224(14) 0.0346(3) Uani 1 1 d .
Li1 Li 0.0950(3) -0.0602(3) 0.0439(3) 0.0362(6) Uani 1 1 d .
C1 C 0.3514(2) 0.42659(19) 0.2754(2) 0.0464(4) Uani 1 1 d .
H1 H 0.3961 0.4949 0.3830 0.056 Uiso 1 1 calc R
C2 C 0.3898(2) 0.4781(2) 0.1793(2) 0.0558(5) Uani 1 1 d .
H2 H 0.4577 0.5826 0.2204 0.067 Uiso 1 1 calc R
C3 C 0.3285(2) 0.3763(2) 0.0245(2) 0.0522(5) Uani 1 1 d .
H3 H 0.3570 0.4083 -0.0426 0.063 Uiso 1 1 calc R
C4 C 0.22446(19) 0.2262(2) -0.03375(19) 0.0446(4) Uani 1 1 d .
H4 H 0.1839 0.1583 -0.1416 0.054 Uiso 1 1 calc R
C5 C 0.17497(18) 0.16751(17) 0.05528(17) 0.0352(4) Uani 1 1 d .
C6 C 0.24740(18) 0.27494(17) 0.21469(17) 0.0360(4) Uani 1 1 d .
C7 C 0.2099(2) 0.22261(18) 0.32355(17) 0.0398(4) Uani 1 1 d .
H7A H 0.2830 0.3008 0.4285 0.048 Uiso 1 1 calc R
H7B H 0.0977 0.2214 0.3225 0.048 Uiso 1 1 calc R
C8 C 0.39734(19) 0.0655(2) 0.2948(2) 0.0460(4) Uani 1 1 d .
H8A H 0.4289 0.0974 0.2257 0.069 Uiso 1 1 calc R
H8B H 0.4092 -0.0408 0.2671 0.069 Uiso 1 1 calc R
H8C H 0.4666 0.1422 0.4001 0.069 Uiso 1 1 calc R
C9 C 0.1670(2) 0.0005(2) 0.37297(18) 0.0445(4) Uani 1 1 d .
H9 H 0.0544 0.0091 0.3617 0.053 Uiso 1 1 calc R
C10 C 0.2601(2) 0.0949(3) 0.5445(2) 0.0600(5) Uani 1 1 d .
H10A H 0.3716 0.0894 0.5612 0.090 Uiso 1 1 calc R
H10B H 0.2084 0.0493 0.5959 0.090 Uiso 1 1 calc R
H10C H 0.2598 0.2065 0.5861 0.090 Uiso 1 1 calc R
C11 C 0.1546(3) -0.1751(2) 0.3077(2) 0.0624(6) Uani 1 1 d .
H11A H 0.0971 -0.2330 0.1975 0.094 Uiso 1 1 calc R
H11B H 0.0956 -0.2174 0.3572 0.094 Uiso 1 1 calc R
H11C H 0.2633 -0.1883 0.3260 0.094 Uiso 1 1 calc R
C12 C 0.1104(2) -0.3974(2) -0.1412(2) 0.0547(5) Uani 1 1 d .
H12A H -0.0045 -0.4193 -0.1471 0.066 Uiso 1 1 calc R
H12B H 0.1661 -0.4446 -0.0860 0.066 Uiso 1 1 calc R
C13 C 0.1249(3) -0.4637(3) -0.2970(3) 0.0858(8) Uani 1 1 d .
H13A H 0.0177 -0.5002 -0.3743 0.103 Uiso 1 1 calc R
H13B H 0.1695 -0.5556 -0.3214 0.103 Uiso 1 1 calc R
C14 C 0.2366(2) -0.3322(2) -0.2972(2) 0.0665(6) Uani 1 1 d .
H14A H 0.1765 -0.2921 -0.3577 0.080 Uiso 1 1 calc R
H14B H 0.3220 -0.3694 -0.3394 0.080 Uiso 1 1 calc R
C15 C 0.3076(2) -0.2051(2) -0.1306(2) 0.0629(6) Uani 1 1 d .
H15A H 0.4090 -0.2183 -0.0818 0.075 Uiso 1 1 calc R
H15B H 0.3304 -0.0974 -0.1183 0.075 Uiso 1 1 calc R

loop_
_atom_site_aniso_label
_atom_site_aniso_U_11
_atom_site_aniso_U_22
_atom_site_aniso_U_33
_atom_site_aniso_U_23
_atom_site_aniso_U_13
_atom_site_aniso_U_12
O1 0.0516(8) 0.0400(7) 0.0529(8) 0.0093(6) 0.0218(6) 0.0125(5)
N1 0.0338(7) 0.0369(7) 0.0330(7) 0.0185(6) 0.0101(5) 0.0089(5)
Li1 0.0354(14) 0.0329(13) 0.0353(14) 0.0149(11) 0.0099(11) 0.0065(11)
C1 0.0448(10) 0.0337(9) 0.0433(10) 0.0139(8) 0.0014(8) 0.0025(7)
C2 0.0426(10) 0.0394(10) 0.0751(14) 0.0332(10) 0.0011(9) -0.0032(8)
C3 0.0406(10) 0.0614(12) 0.0646(12) 0.0457(10) 0.0110(9) 0.0035(8)
C4 0.0366(9) 0.0512(10) 0.0417(9) 0.0250(8) 0.0077(7) 0.0030(8)
C5 0.0328(8) 0.0339(8) 0.0347(8) 0.0161(7) 0.0089(6) 0.0055(6)
C6 0.0338(8) 0.0309(8) 0.0387(9) 0.0153(7) 0.0089(7) 0.0088(6)
C7 0.0444(9) 0.0362(9) 0.0311(8) 0.0118(7) 0.0113(7) 0.0107(7)
C8 0.0375(9) 0.0529(10) 0.0482(10) 0.0269(9) 0.0118(8) 0.0136(8)
C9 0.0405(9) 0.0548(11) 0.0406(9) 0.0288(8) 0.0114(7) 0.0068(8)
C10 0.0654(13) 0.0735(13) 0.0414(10) 0.0336(10) 0.0138(9) 0.0111(10)
C11 0.0718(14) 0.0533(12) 0.0637(13) 0.0384(10) 0.0131(10) 0.0058(10)
C12 0.0651(12) 0.0393(10) 0.0590(12) 0.0224(9) 0.0192(10) 0.0223(9)
C13 0.113(2) 0.0498(13) 0.0638(14) 0.0059(11) 0.0408(14) 0.0024(12)
C14 0.0590(13) 0.0631(13) 0.0600(13) 0.0166(10) 0.0258(10) 0.0115(10)
C15 0.0461(11) 0.0522(11) 0.0675(13) 0.0103(10) 0.0254(10) 0.0111(9)

loop_
_atom_type_symbol
_atom_type_description
_atom_type_scat_dispersion_real
_atom_type_scat_dispersion_imag
_atom_type_scat_source
C C 0.0033 0.0016 'International Tables Vol C Tables 4.2.6.8 and 6.1.1.4'
H H 0.0000 0.0000 'International Tables Vol C Tables 4.2.6.8 and 6.1.1.4'
Li Li -0.0003 0.0001 'International Tables Vol C Tables 4.2.6.8 and 6.1.1.4'
N N 0.0061 0.0033 'International Tables Vol C Tables 4.2.6.8 and 6.1.1.4'
O O 0.0106 0.0060 'International Tables Vol C Tables 4.2.6.8 and 6.1.1.4'

loop_
_geom_angle_atom_site_label_1
_geom_angle_atom_site_label_2
_geom_angle_atom_site_label_3
_geom_angle
_geom_angle_site_symmetry_1
_geom_angle_site_symmetry_3
C15 O1 C12 107.35(13) . .
C15 O1 Li1 122.60(13) . .
C12 O1 Li1 126.40(13) . .
C8 N1 C7 109.75(12) . .
C8 N1 C9 112.80(12) . .
C7 N1 C9 111.85(12) . .
C8 N1 Li1 106.94(12) . .
C7 N1 Li1 98.62(11) . .
C9 N1 Li1 115.89(11) . .
O1 Li1 N1 109.03(13) . .
O1 Li1 C5 117.50(13) . .
N1 Li1 C5 86.39(10) . .
O1 Li1 C5 106.14(12) . 2
N1 Li1 C5 124.53(13) . 2
C5 Li1 C5 113.05(11) . 2
O1 Li1 Li1 131.91(18) . 2
N1 Li1 Li1 117.72(16) . 2
C5 Li1 Li1 57.81(11) . 2
C5 Li1 Li1 55.24(10) 2 2
O1 Li1 C7 134.74(12) . .
N1 Li1 C7 31.83(6) . .
C5 Li1 C7 59.70(8) . .
C5 Li1 C7 116.17(11) 2 .
Li1 Li1 C7 87.43(13) 2 .
C2 C1 C6 120.29(15) . .
C3 C2 C1 119.18(15) . .
C2 C3 C4 119.63(16) . .
C3 C4 C5 124.67(16) . .
C4 C5 C6 113.34(13) . .
C4 C5 Li1 139.40(13) . .
C6 C5 Li1 102.42(12) . .
C4 C5 Li1 108.06(12) . 2
C6 C5 Li1 119.58(12) . 2
Li1 C5 Li1 66.95(11) . 2
C1 C6 C5 122.80(14) . .
C1 C6 C7 118.65(13) . .
C5 C6 C7 118.55(13) . .
N1 C7 C6 112.10(12) . .
N1 C7 Li1 49.55(8) . .
C6 C7 Li1 77.01(9) . .
N1 C9 C11 111.11(14) . .
N1 C9 C10 114.92(13) . .
C11 C9 C10 110.66(15) . .
O1 C12 C13 105.33(16) . .
C12 C13 C14 107.12(17) . .
C13 C14 C15 103.60(18) . .
O1 C15 C14 104.59(14) . .

loop_
_geom_bond_atom_site_label_1
_geom_bond_atom_site_label_2
_geom_bond_distance
_geom_bond_site_symmetry_2
O1 C15 1.434(2) .
O1 C12 1.442(2) .
O1 Li1 1.939(3) .
N1 C8 1.4638(19) .
N1 C7 1.4824(19) .
N1 C9 1.4849(19) .
N1 Li1 2.139(3) .
Li1 C5 2.186(3) .
Li1 C5 2.252(3) 2
Li1 Li1 2.449(5) 2
Li1 C7 2.779(3) .
C1 C2 1.389(3) .
C1 C6 1.395(2) .
C2 C3 1.370(3) .
C3 C4 1.389(2) .
C4 C5 1.403(2) .
C5 C6 1.419(2) .
C5 Li1 2.252(3) 2
C6 C7 1.517(2) .
C9 C11 1.517(2) .
C9 C10 1.532(2) .
C12 C13 1.490(3) .
C13 C14 1.507(3) .
C14 C15 1.509(3) .

loop_
_geom_torsion_atom_site_label_1
_geom_torsion_atom_site_label_2
_geom_torsion_atom_site_label_3
_geom_torsion_atom_site_label_4
_geom_torsion
_geom_torsion_site_symmetry_1
_geom_torsion_site_symmetry_4
C15 O1 Li1 N1 -92.78(18) . .
C12 O1 Li1 N1 111.54(16) . .
C15 O1 Li1 C5 3.2(2) . .
C12 O1 Li1 C5 -152.46(14) . .
C15 O1 Li1 C5 130.83(15) . 2
C12 O1 Li1 C5 -24.9(2) . 2
C15 O1 Li1 Li1 73.4(3) . 2
C12 O1 Li1 Li1 -82.3(3) . 2
C15 O1 Li1 C7 -70.2(2) . .
C12 O1 Li1 C7 134.08(17) . .
C8 N1 Li1 O1 35.11(16) . .
C7 N1 Li1 O1 148.91(12) . .
C9 N1 Li1 O1 -91.62(15) . .
C8 N1 Li1 C5 -82.77(12) . .
C7 N1 Li1 C5 31.02(11) . .
C9 N1 Li1 C5 150.50(11) . .
C8 N1 Li1 C5 161.58(14) . 2
C7 N1 Li1 C5 -84.63(16) . 2
C9 N1 Li1 C5 34.8(2) . 2
C8 N1 Li1 Li1 -133.27(17) . 2
C7 N1 Li1 Li1 -19.5(2) . 2
C9 N1 Li1 Li1 100.00(19) . 2
C8 N1 Li1 C7 -113.79(14) . .
C9 N1 Li1 C7 119.48(15) . .
C6 C1 C2 C3 -2.1(3) . .
C1 C2 C3 C4 2.5(3) . .
C2 C3 C4 C5 0.0(3) . .
C3 C4 C5 C6 -2.5(2) . .
C3 C4 C5 Li1 -152.23(18) . .
C3 C4 C5 Li1 132.39(17) . 2
O1 Li1 C5 C4 33.0(3) . .
N1 Li1 C5 C4 142.59(18) . .
C5 Li1 C5 C4 -91.2(2) 2 .
Li1 Li1 C5 C4 -91.2(2) 2 .
C7 Li1 C5 C4 160.9(2) . .
O1 Li1 C5 C6 -118.68(15) . .
N1 Li1 C5 C6 -9.08(12) . .
C5 Li1 C5 C6 117.11(14) 2 .
Li1 Li1 C5 C6 117.11(14) 2 .
C7 Li1 C5 C6 9.27(9) . .
O1 Li1 C5 Li1 124.21(19) . 2
N1 Li1 C5 Li1 -126.19(15) . 2
C5 Li1 C5 Li1 0.0 2 2
C7 Li1 C5 Li1 -107.84(12) . 2
C2 C1 C6 C5 -0.7(3) . .
C2 C1 C6 C7 179.38(15) . .
C4 C5 C6 C1 2.9(2) . .
Li1 C5 C6 C1 163.22(15) . .
Li1 C5 C6 C1 -126.41(16) 2 .
C4 C5 C6 C7 -177.21(13) . .
Li1 C5 C6 C7 -16.86(16) . .
Li1 C5 C6 C7 53.50(18) 2 .
C8 N1 C7 C6 63.24(16) . .
C9 N1 C7 C6 -170.77(12) . .
Li1 N1 C7 C6 -48.32(14) . .
C8 N1 C7 Li1 111.56(14) . .
C9 N1 C7 Li1 -122.46(14) . .
C1 C6 C7 N1 -131.18(15) . .
C5 C6 C7 N1 48.90(18) . .
C1 C6 C7 Li1 -166.86(15) . .
C5 C6 C7 Li1 13.22(13) . .
O1 Li1 C7 N1 -43.42(17) . .
C5 Li1 C7 N1 -143.44(13) . .
C5 Li1 C7 N1 113.96(15) 2 .
Li1 Li1 C7 N1 162.81(18) 2 .
O1 Li1 C7 C6 91.33(18) . .
N1 Li1 C7 C6 134.75(14) . .
C5 Li1 C7 C6 -8.69(9) . .
C5 Li1 C7 C6 -111.29(13) 2 .
Li1 Li1 C7 C6 -62.43(13) 2 .
C8 N1 C9 C11 -67.59(18) . .
C7 N1 C9 C11 168.11(14) . .
Li1 N1 C9 C11 56.14(18) . .
C8 N1 C9 C10 59.01(19) . .
C7 N1 C9 C10 -65.28(18) . .
Li1 N1 C9 C10 -177.26(14) . .
C15 O1 C12 C13 -28.8(2) . .
Li1 O1 C12 C13 129.92(19) . .
O1 C12 C13 C14 10.0(3) . .
C12 C13 C14 C15 11.0(3) . .
C12 O1 C15 C14 36.0(2) . .
Li1 O1 C15 C14 -123.65(17) . .
C13 C14 C15 O1 -28.2(2) . .
